data_7115232
loop_
_publ_author_name
'Aime, Silvio'
'Barge, Alessandro'
'Botta, Mauro'
'Howard, Judith A. K.'
'Kataky, Ritu'
'Lowe, Mark P.'
'Moloney, Janet M.'
'Parker, David'
'de Sousa, Alvaro S.'

_publ_section_title
;
 Dependence of the relaxivity and luminescence of gadolinium and europium
 amino-acid complexes on hydrogencarbonate and pH
;
_journal_issue 11
_journal_name_full 'Chemical Communications'
_journal_page_first 1047
_journal_paper_doi 10.1039/a902238d
_journal_year 1999
_chemical_formula_moiety 'C36 H66 N8 O13 3+,(F6 P 1-)3,(H2 O)1.5'
_chemical_formula_sum 'C36 H69 Eu F18 N8 O14.5 P3'
_chemical_formula_weight 1432.86
_chemical_name_systematic
; 
 ? 
;
_space_group_IT_number 19
_symmetry_cell_setting orthorhombic
_symmetry_space_group_name_Hall 'P 2ac 2ab'
_symmetry_space_group_name_H-M 'P 21 21 21'
_atom_sites_solution_hydrogens geom
_atom_sites_solution_primary direct
_atom_sites_solution_secondary difmap
_audit_creation_method SHELXL-97
_cell_angle_alpha 90.00
_cell_angle_beta 90.00
_cell_angle_gamma 90.00
_cell_formula_units_Z 4
_cell_length_a 12.5731(4)
_cell_length_b 15.4085(5)
_cell_length_c 29.7563(10)
_cell_measurement_reflns_used 508
_cell_measurement_temperature 150(2)
_cell_measurement_theta_max 21.17
_cell_measurement_theta_min 4.29
_cell_volume 5764.8(3)
_computing_cell_refinement 'Bruker SAINT'
_computing_data_collection 'Bruker SMART'
_computing_data_reduction 'Bruker SAINT'
_computing_molecular_graphics SHELXTL
_computing_publication_material SHELXTL
_computing_structure_refinement 'SHELXL-97 (Sheldrick, 1997)'
_computing_structure_solution 'SHELXS-97 (Sheldrick, 1990)'
_diffrn_ambient_temperature 150(2)
_diffrn_detector_area_resol_mean 8.0
_diffrn_measured_fraction_theta_full 0.999
_diffrn_measured_fraction_theta_max 0.999
_diffrn_measurement_device_type 'SMART 1K CCD area detector'
_diffrn_measurement_method 'Omega scans'
_diffrn_radiation_monochromator graphite
_diffrn_radiation_source 'fine-focus sealed tube'
_diffrn_radiation_type MoK\a
_diffrn_radiation_wavelength 0.71073
_diffrn_reflns_av_R_equivalents 0.0719
_diffrn_reflns_av_sigmaI/netI 0.0739
_diffrn_reflns_limit_h_max 16
_diffrn_reflns_limit_h_min -15
_diffrn_reflns_limit_k_max 16
_diffrn_reflns_limit_k_min -19
_diffrn_reflns_limit_l_max 38
_diffrn_reflns_limit_l_min -38
_diffrn_reflns_number 47356
_diffrn_reflns_theta_full 27.47
_diffrn_reflns_theta_max 27.47
_diffrn_reflns_theta_min 1.90
_diffrn_standards_decay_% 0
_diffrn_standards_interval_count 'not measured'
_diffrn_standards_interval_time 'not measured'
_diffrn_standards_number 'not measured'
_exptl_absorpt_coefficient_mu 1.294
_exptl_absorpt_correction_T_max 0.7111
_exptl_absorpt_correction_T_min 0.5831
_exptl_absorpt_correction_type empirical
_exptl_absorpt_process_details
; 
 On Laue equivalents and multiple measurements of reflections with
I>5\s(I), using SADABS program (G.M.Sheldrick, 1996). Before correction,
R(int)=0.092. From numerical integration based on face-indexing, T_min
0.6672, T_max 0.9002. 
;
_exptl_crystal_colour colourless
_exptl_crystal_density_diffrn 1.651
_exptl_crystal_density_meas ?
_exptl_crystal_density_method 'not measured'
_exptl_crystal_description plate
_exptl_crystal_F_000 2908
_exptl_crystal_size_max 0.36
_exptl_crystal_size_mid 0.24
_exptl_crystal_size_min 0.07
_refine_diff_density_max 0.886
_refine_diff_density_min -0.735
_refine_diff_density_rms 0.108
_refine_ls_abs_structure_details 'Flack H D (1983), Acta Cryst. A39, 876-881'
_refine_ls_abs_structure_Flack -0.027(11)
_refine_ls_extinction_coef noref
_refine_ls_extinction_method none
_refine_ls_goodness_of_fit_ref 1.081
_refine_ls_hydrogen_treatment mixed
_refine_ls_matrix_type full
_refine_ls_number_parameters 793
_refine_ls_number_reflns 13215
_refine_ls_number_restraints 1
_refine_ls_restrained_S_all 1.081
_refine_ls_R_factor_all 0.0827
_refine_ls_R_factor_gt 0.0481
_refine_ls_shift/su_max 0.053
_refine_ls_shift/su_mean 0.001
_refine_ls_structure_factor_coef Fsqd
_refine_ls_weighting_details 'calc w=1/[\s^2^(Fo^2^)+(0.0269P)^2^+11.7776P] where P=(Fo^2^+2Fc^2^)/3'
_refine_ls_weighting_scheme calc
_refine_ls_wR_factor_gt 0.0905
_refine_ls_wR_factor_ref 0.1042
_reflns_number_gt 9943
_reflns_number_total 13215
_reflns_threshold_expression >2sigma(I)
_cod_data_source_file 902238d.txt
_cod_data_source_block EuL(2a)
_cod_depositor_comments
;
The following automatic conversions were performed:

'_symmetry_cell_setting' value 'Orthorhombic' changed to
'orthorhombic' according to
/usr/data/users/saulius/automatic-downloads/retrospective/RSC/lib/dictionaries/cif_core.dic
dictionary named 'cif_core.dic' version 2.4.2 from 2011-04-26.

Automatic conversion script
Id: cif_fix_values 2281 2013-09-26 08:29:07Z andrius 

The following automatic conversions were performed:

'_exptl_crystal_density_meas' value 'not measured' was changed to '?'
- the value is perceived as not measured.

Automatic conversion script
Id: cif_fix_values 3008 2015-01-20 13:52:24Z robertas 

The following automatic conversions were performed:
data name '_geom_contact_atom_site_1' replaced with
'_geom_contact_atom_site_label_1' as specified in the replacement
file
'/home/antanas/src/cod-tools/trunk/data/replacement-values/replacement_tags.lst'.

data
name '_geom_contact_atom_site_2' replaced with
'_geom_contact_atom_site_label_2' as specified in the replacement
file
'/home/antanas/src/cod-tools/trunk/data/replacement-values/replacement_tags.lst'.

Automatic conversion script
Id: cif_correct_tags 5005 2017-03-03 11:38:54Z antanas 
;
_cod_original_sg_symbol_H-M P2(1)2(1)2(1)
_cod_original_formula_sum 'C36 H69 Eu F18 N8 O14.50 P3'
_cod_database_code 7115232

loop_
_symmetry_equiv_pos_as_xyz
'x, y, z'
'-x+1/2, -y, z+1/2'
'-x, y+1/2, -z+1/2'
'x+1/2, -y+1/2, -z'

loop_
_atom_site_label
_atom_site_type_symbol
_atom_site_fract_x
_atom_site_fract_y
_atom_site_fract_z
_atom_site_U_iso_or_equiv
_atom_site_adp_type
_atom_site_occupancy
_atom_site_symmetry_multiplicity
_atom_site_calc_flag
_atom_site_refinement_flags
_atom_site_disorder_assembly
_atom_site_disorder_group
Eu1 Eu 0.402836(18) 0.24824(3) 0.636848(7) 0.02038(6) Uani 1 1 d . . .
O1 O 0.2871(3) 0.3317(3) 0.58649(13) 0.0241(9) Uani 1 1 d . . .
O2 O 0.5144(3) 0.3732(3) 0.63783(15) 0.0289(9) Uani 1 1 d . . .
O3 O 0.5699(3) 0.1749(3) 0.64262(14) 0.0272(9) Uani 1 1 d . . .
O4 O 0.3509(3) 0.1240(3) 0.59403(14) 0.0264(9) Uani 1 1 d . . .
O5 O 0.4908(3) 0.2615(4) 0.56506(12) 0.0280(11) Uani 1 1 d D . .
H05A H 0.553(3) 0.269(5) 0.563(2) 0.042 Uiso 1 1 d D . .
H05B H 0.473(5) 0.254(6) 0.5393(15) 0.042 Uiso 1 1 d D . .
O11 O 0.1004(4) 0.5855(3) 0.54214(14) 0.0395(11) Uani 1 1 d . . .
O12 O 0.1000(6) 0.5017(3) 0.60340(17) 0.0659(18) Uani 1 1 d . . .
O21 O 0.8157(4) 0.4603(4) 0.64962(17) 0.0573(16) Uani 1 1 d . . .
O22 O 0.6874(4) 0.4686(4) 0.70259(17) 0.0498(13) Uani 1 1 d . . .
O31 O 0.7185(4) -0.0464(3) 0.60678(16) 0.0389(12) Uani 1 1 d . . .
O32 O 0.6388(4) -0.0221(3) 0.67389(16) 0.0401(12) Uani 1 1 d . . .
O41 O 0.1112(5) 0.0225(4) 0.5715(2) 0.0577(16) Uani 1 1 d . . .
O42 O 0.1214(5) 0.0026(5) 0.4969(2) 0.0717(19) Uani 1 1 d . B .
N1 N 0.1989(4) 0.2251(3) 0.65147(15) 0.0287(13) Uani 1 1 d . . .
N2 N 0.3234(4) 0.3802(4) 0.68257(18) 0.0258(12) Uani 1 1 d . . .
N3 N 0.4905(4) 0.2614(5) 0.71784(15) 0.0300(13) Uani 1 1 d . . .
N4 N 0.3666(4) 0.1083(4) 0.68635(19) 0.0282(13) Uani 1 1 d . . .
N5 N 0.1237(4) 0.3549(3) 0.55547(19) 0.0278(12) Uani 1 1 d . . .
H5 H 0.065(6) 0.338(4) 0.555(2) 0.033 Uiso 1 1 d . . .
N6 N 0.5392(4) 0.5178(3) 0.6400(2) 0.0330(12) Uani 1 1 d . A .
H6 H 0.508(6) 0.567(4) 0.641(2) 0.040 Uiso 1 1 d . . .
N7 N 0.7247(4) 0.1421(3) 0.67840(18) 0.0291(12) Uani 1 1 d . . .
H7 H 0.761(5) 0.153(4) 0.706(2) 0.035 Uiso 1 1 d . . .
N8 N 0.3179(5) -0.0179(4) 0.5846(2) 0.0341(13) Uani 1 1 d . . .
H8 H 0.320(6) -0.063(5) 0.596(2) 0.041 Uiso 1 1 d . . .
C1 C 0.1593(6) 0.2890(5) 0.6856(2) 0.0375(16) Uani 1 1 d . . .
H1A H 0.185(5) 0.266(5) 0.716(2) 0.045 Uiso 1 1 d . . .
H1B H 0.076(6) 0.294(4) 0.685(2) 0.045 Uiso 1 1 d . . .
C2 C 0.2049(6) 0.3804(5) 0.6801(3) 0.0343(18) Uani 1 1 d . . .
H2A H 0.182(6) 0.415(4) 0.650(2) 0.041 Uiso 1 1 d . . .
H2B H 0.178(6) 0.411(5) 0.697(2) 0.041 Uiso 1 1 d . . .
C3 C 0.3541(6) 0.3755(6) 0.7313(2) 0.0391(18) Uani 1 1 d . . .
H3A H 0.306(6) 0.322(5) 0.747(2) 0.047 Uiso 1 1 d . . .
H3B H 0.332(6) 0.440(5) 0.742(2) 0.047 Uiso 1 1 d . . .
C4 C 0.4696(6) 0.3489(6) 0.7382(2) 0.0375(18) Uani 1 1 d . . .
H4A H 0.530(6) 0.403(5) 0.726(2) 0.045 Uiso 1 1 d . . .
H4B H 0.489(6) 0.348(4) 0.774(3) 0.045 Uiso 1 1 d . . .
C5 C 0.4508(6) 0.1921(6) 0.7485(2) 0.0370(18) Uani 1 1 d . . .
H5C H 0.385(6) 0.212(4) 0.761(2) 0.044 Uiso 1 1 d . . .
H5D H 0.487(6) 0.187(4) 0.777(3) 0.044 Uiso 1 1 d . . .
C6 C 0.4423(6) 0.1048(6) 0.7258(2) 0.0374(17) Uani 1 1 d . . .
H6B H 0.503(7) 0.080(5) 0.714(2) 0.045 Uiso 1 1 d . . .
H6C H 0.418(6) 0.065(4) 0.746(2) 0.045 Uiso 1 1 d . . .
C7 C 0.2541(5) 0.1084(5) 0.7047(2) 0.0356(16) Uani 1 1 d . . .
H7B H 0.253(6) 0.151(4) 0.734(2) 0.043 Uiso 1 1 d . . .
H7C H 0.222(6) 0.043(5) 0.714(2) 0.043 Uiso 1 1 d . . .
C8 C 0.1754(6) 0.1357(6) 0.6687(3) 0.038(2) Uani 1 1 d . . .
H8B H 0.166(6) 0.102(5) 0.646(3) 0.046 Uiso 1 1 d . . .
H8C H 0.104(7) 0.134(4) 0.677(2) 0.046 Uiso 1 1 d . . .
C11 C 0.1451(4) 0.2364(5) 0.60762(18) 0.0282(15) Uani 1 1 d . . .
H11A H 0.0680 0.2453 0.6125 0.034 Uiso 1 1 d R . .
H11B H 0.1543 0.1830 0.5895 0.034 Uiso 1 1 d R . .
C12 C 0.1904(5) 0.3124(4) 0.58247(18) 0.0230(13) Uani 1 1 d . . .
C13 C 0.1472(5) 0.4369(4) 0.5325(2) 0.0265(13) Uani 1 1 d . . .
H13 H 0.2257 0.4407 0.5276 0.032 Uiso 1 1 d R . .
C14 C 0.0912(6) 0.4381(4) 0.4864(2) 0.0358(15) Uani 1 1 d . . .
H14A H 0.1239 0.3946 0.4667 0.054 Uiso 1 1 d R . .
H14B H 0.0986 0.4957 0.4728 0.054 Uiso 1 1 d R . .
H14C H 0.0156 0.4246 0.4903 0.054 Uiso 1 1 d R . .
C15 C 0.1133(6) 0.5106(4) 0.5635(2) 0.0332(17) Uani 1 1 d . . .
C16 C 0.0639(7) 0.6591(5) 0.5706(2) 0.048(2) Uani 1 1 d . . .
H16A H 0.1153 0.6690 0.5953 0.057 Uiso 1 1 d R . .
H16B H -0.0061 0.6453 0.5840 0.057 Uiso 1 1 d R . .
C17 C 0.0556(7) 0.7379(6) 0.5423(3) 0.066(2) Uani 1 1 d . . .
H17A H 0.0148 0.7823 0.5584 0.099 Uiso 1 1 d R . .
H17B H 0.0194 0.7234 0.5141 0.099 Uiso 1 1 d R . .
H17C H 0.1270 0.7600 0.5357 0.099 Uiso 1 1 d R . .
C21 C 0.3649(6) 0.4610(5) 0.6615(3) 0.0288(18) Uani 1 1 d . . .
H21A H 0.3621 0.5088 0.6837 0.035 Uiso 1 1 d R . .
H21B H 0.3196 0.4771 0.6356 0.035 Uiso 1 1 d R . .
C22 C 0.4789(5) 0.4484(4) 0.64582(18) 0.0257(14) Uani 1 1 d . . .
C23 C 0.6497(6) 0.5131(5) 0.6257(2) 0.0371(17) Uani 1 1 d . . .
H23 H 0.6548 0.4716 0.5999 0.044 Uiso 1 1 d R A .
C24 C 0.6906(7) 0.6015(5) 0.6102(3) 0.049(2) Uani 1 1 d . A .
H24A H 0.6444 0.6238 0.5863 0.074 Uiso 1 1 d R . .
H24B H 0.7633 0.5955 0.5987 0.074 Uiso 1 1 d R . .
H24C H 0.6901 0.6420 0.6356 0.074 Uiso 1 1 d R . .
C25 C 0.7173(6) 0.4788(5) 0.6641(3) 0.0391(18) Uani 1 1 d . A .
C26 C 0.8896(13) 0.4238(11) 0.6821(5) 0.051(4) Uiso 0.60 1 d P A 1
H26A H 0.9430 0.3875 0.6664 0.061 Uiso 0.60 1 d PR A 1
H26B H 0.8522 0.3861 0.7039 0.061 Uiso 0.60 1 d PR A 1
C27 C 0.9477(12) 0.4966(9) 0.7074(5) 0.053(4) Uiso 0.60 1 d P A 1
H27A H 0.9987 0.4700 0.7281 0.080 Uiso 0.60 1 d PR A 1
H27B H 0.8962 0.5311 0.7244 0.080 Uiso 0.60 1 d PR A 1
H27C H 0.9856 0.5342 0.6862 0.080 Uiso 0.60 1 d PR A 1
C26' C 0.906(3) 0.459(2) 0.6879(10) 0.076(8) Uiso 0.40 1 d P A 2
H26C H 0.9788 0.4623 0.6756 0.091 Uiso 0.40 1 d PR A 2
H26D H 0.8950 0.5050 0.7109 0.091 Uiso 0.40 1 d PR A 2
C27' C 0.875(3) 0.3667(19) 0.7050(11) 0.103(10) Uiso 0.40 1 d P A 2
H27D H 0.9218 0.3503 0.7301 0.154 Uiso 0.40 1 d PR A 2
H27E H 0.8837 0.3249 0.6805 0.154 Uiso 0.40 1 d PR A 2
H27F H 0.8012 0.3669 0.7152 0.154 Uiso 0.40 1 d PR A 2
C31 C 0.6077(4) 0.2511(6) 0.71159(16) 0.0314(11) Uani 1 1 d . . .
H31A H 0.6400 0.2318 0.7402 0.038 Uiso 1 1 d R . .
H31B H 0.6396 0.3077 0.7035 0.038 Uiso 1 1 d R . .
C32 C 0.6319(5) 0.1852(4) 0.6751(2) 0.0264(14) Uani 1 1 d . . .
C33 C 0.7617(5) 0.0842(4) 0.6433(2) 0.0300(14) Uani 1 1 d . . .
H33 H 0.7506 0.1129 0.6135 0.036 Uiso 1 1 d R . .
C34 C 0.8814(5) 0.0669(5) 0.6495(3) 0.048(2) Uani 1 1 d . . .
H34A H 0.9221 0.1150 0.6366 0.072 Uiso 1 1 d R . .
H34B H 0.9011 0.0126 0.6345 0.072 Uiso 1 1 d R . .
H34C H 0.8973 0.0622 0.6817 0.072 Uiso 1 1 d R . .
C35 C 0.6983(5) -0.0008(4) 0.6441(2) 0.0322(16) Uani 1 1 d . . .
C36 C 0.6658(8) -0.1304(5) 0.6032(3) 0.053(2) Uani 1 1 d . . .
H36A H 0.5883 -0.1225 0.5993 0.064 Uiso 1 1 d R . .
H36B H 0.6781 -0.1649 0.6308 0.064 Uiso 1 1 d R . .
C37 C 0.7125(8) -0.1758(5) 0.5630(3) 0.061(2) Uani 1 1 d . . .
H37A H 0.6759 -0.2313 0.5585 0.092 Uiso 1 1 d R . .
H37B H 0.7884 -0.1864 0.5681 0.092 Uiso 1 1 d R . .
H37C H 0.7035 -0.1395 0.5362 0.092 Uiso 1 1 d R . .
C41 C 0.3842(7) 0.0308(5) 0.6571(2) 0.0330(19) Uani 1 1 d . . .
H41A H 0.3440 -0.0192 0.6692 0.040 Uiso 1 1 d R . .
H41B H 0.4607 0.0156 0.6572 0.040 Uiso 1 1 d R . .
C42 C 0.3488(5) 0.0490(4) 0.6096(2) 0.0278(14) Uani 1 1 d . . .
C43 C 0.2808(5) -0.0088(4) 0.5383(2) 0.0345(15) Uani 1 1 d . . .
H43 H 0.3145 0.0446 0.5255 0.041 Uiso 1 1 d R . .
C44 C 0.3164(7) -0.0859(5) 0.5098(3) 0.0483(19) Uani 1 1 d . . .
H44A H 0.3943 -0.0881 0.5090 0.072 Uiso 1 1 d R . .
H44B H 0.2889 -0.0793 0.4792 0.072 Uiso 1 1 d R . .
H44C H 0.2889 -0.1398 0.5229 0.072 Uiso 1 1 d R . .
C45 C 0.1604(6) 0.0056(5) 0.5385(3) 0.0441(18) Uani 1 1 d . . .
C46 C 0.0049(7) 0.0279(6) 0.4918(3) 0.067(3) Uani 1 1 d . . .
H46A H -0.0151 0.0733 0.5138 0.081 Uiso 1 1 d R B .
H46B H -0.0086 0.0502 0.4611 0.081 Uiso 1 1 d R . .
C47 C -0.049(2) -0.0547(14) 0.4897(8) 0.074(7) Uiso 0.50 1 d P B 1
H47A H -0.1254 -0.0453 0.4864 0.112 Uiso 0.50 1 calc PR B 1
H47B H -0.0349 -0.0872 0.5174 0.112 Uiso 0.50 1 calc PR B 1
H47C H -0.0222 -0.0878 0.4639 0.112 Uiso 0.50 1 calc PR B 1
C47' C -0.0636(18) -0.0455(13) 0.5087(7) 0.066(6) Uiso 0.50 1 d P B 2
H47D H -0.1387 -0.0299 0.5055 0.099 Uiso 0.50 1 calc PR B 2
H47E H -0.0477 -0.0563 0.5404 0.099 Uiso 0.50 1 calc PR B 2
H47F H -0.0488 -0.0980 0.4912 0.099 Uiso 0.50 1 calc PR B 2
P1 P -0.08050(18) -0.2341(3) 0.68583(7) 0.0765(9) Uani 1 1 d . . .
F1 F -0.0538(5) -0.2992(4) 0.7288(2) 0.095(2) Uani 1 1 d . . .
F2 F -0.0749(8) -0.1553(5) 0.7181(2) 0.142(4) Uani 1 1 d . . .
F3 F -0.1047(6) -0.1715(5) 0.6446(2) 0.108(2) Uani 1 1 d . . .
F4 F -0.0892(9) -0.3159(6) 0.6537(2) 0.140(3) Uani 1 1 d . . .
F5 F -0.2023(4) -0.2486(6) 0.69794(15) 0.0946(16) Uani 1 1 d . . .
F6 F 0.0401(4) -0.2340(6) 0.67468(17) 0.104(2) Uani 1 1 d . . .
P2 P 0.31447(15) 0.21331(13) 0.45204(6) 0.0319(4) Uani 1 1 d . . .
F7 F 0.2087(4) 0.1985(4) 0.4261(2) 0.099(2) Uani 1 1 d . . .
F8 F 0.2873(5) 0.3129(3) 0.45615(18) 0.0744(18) Uani 1 1 d . . .
F9 F 0.2603(6) 0.2002(3) 0.49905(17) 0.107(3) Uani 1 1 d . . .
F10 F 0.3440(6) 0.1148(3) 0.44830(17) 0.108(3) Uani 1 1 d . . .
F11 F 0.3727(4) 0.2277(3) 0.40543(15) 0.0796(18) Uani 1 1 d . . .
F12 F 0.4248(4) 0.2324(6) 0.4768(2) 0.150(4) Uani 1 1 d . . .
P3 P 0.36961(15) 0.73743(15) 0.62569(6) 0.0443(5) Uani 1 1 d . . .
F13 F 0.3146(7) 0.7138(5) 0.6699(2) 0.143(3) Uani 1 1 d . . .
F14 F 0.2662(5) 0.7822(3) 0.6066(3) 0.106(2) Uani 1 1 d . . .
F15 F 0.3389(5) 0.6475(3) 0.60430(19) 0.0775(16) Uani 1 1 d . . .
F16 F 0.4051(5) 0.8279(3) 0.6472(2) 0.093(2) Uani 1 1 d . . .
F17 F 0.4333(5) 0.7613(6) 0.58154(17) 0.116(2) Uani 1 1 d . . .
F18 F 0.4779(5) 0.6981(3) 0.6453(2) 0.0786(17) Uani 1 1 d . . .
O1S O 0.1425(11) -0.0677(7) 0.6637(4) 0.070(4) Uani 0.50 1 d P . .
O2S O 0.8319(5) 0.1468(5) 0.7638(2) 0.084(2) Uani 1 1 d . . .

loop_
_atom_site_aniso_label
_atom_site_aniso_U_11
_atom_site_aniso_U_22
_atom_site_aniso_U_33
_atom_site_aniso_U_23
_atom_site_aniso_U_13
_atom_site_aniso_U_12
Eu1 0.01479(10) 0.02673(12) 0.01962(10) 0.00225(19) -0.00137(10) 0.0011(2)
O1 0.018(2) 0.029(2) 0.025(2) 0.0032(18) 0.0006(17) 0.0013(18)
O2 0.025(2) 0.030(2) 0.032(2) -0.008(2) -0.002(2) 0.0051(18)
O3 0.021(2) 0.031(2) 0.030(2) 0.0044(19) -0.0037(18) 0.0012(17)
O4 0.023(2) 0.025(2) 0.031(2) 0.0067(19) -0.0020(18) 0.0005(18)
O5 0.0231(19) 0.038(3) 0.0231(17) -0.003(2) -0.0020(16) 0.002(2)
O11 0.051(3) 0.029(2) 0.039(2) 0.0001(19) -0.007(3) 0.002(3)
O12 0.116(5) 0.048(3) 0.034(3) 0.002(2) 0.003(4) 0.029(4)
O21 0.035(3) 0.090(4) 0.048(3) -0.012(3) -0.001(2) 0.016(3)
O22 0.033(3) 0.075(4) 0.041(3) -0.006(3) -0.004(2) -0.003(3)
O31 0.043(3) 0.034(3) 0.039(3) 0.006(2) -0.005(2) -0.004(2)
O32 0.028(3) 0.049(3) 0.044(3) 0.019(2) 0.004(2) 0.001(2)
O41 0.042(4) 0.075(4) 0.056(4) -0.010(3) -0.005(3) 0.000(3)
O42 0.042(4) 0.112(5) 0.061(4) -0.009(4) -0.018(3) 0.005(3)
N1 0.028(3) 0.037(3) 0.021(2) 0.0093(19) -0.001(2) 0.004(2)
N2 0.013(3) 0.037(3) 0.027(3) -0.003(2) -0.003(2) 0.001(2)
N3 0.021(2) 0.043(4) 0.026(2) 0.004(3) -0.0031(17) -0.004(3)
N4 0.017(3) 0.039(3) 0.029(3) 0.011(2) -0.002(2) 0.004(2)
N5 0.021(3) 0.025(3) 0.037(3) 0.007(2) -0.005(2) -0.001(2)
N6 0.030(3) 0.021(3) 0.048(3) -0.008(3) -0.001(3) 0.004(2)
N7 0.020(3) 0.036(3) 0.031(3) 0.001(2) -0.006(2) 0.002(2)
N8 0.036(3) 0.023(3) 0.043(3) 0.008(3) -0.007(3) -0.005(3)
C1 0.026(4) 0.054(4) 0.033(4) 0.002(3) 0.005(3) 0.006(3)
C2 0.026(4) 0.046(5) 0.031(4) 0.000(3) 0.007(3) 0.016(3)
C3 0.033(4) 0.061(5) 0.024(3) -0.010(3) -0.008(3) 0.015(4)
C4 0.040(5) 0.051(5) 0.021(4) -0.007(3) -0.001(3) 0.006(4)
C5 0.029(4) 0.064(5) 0.018(3) 0.006(3) -0.001(3) 0.001(4)
C6 0.032(4) 0.058(5) 0.022(3) 0.014(3) -0.005(3) 0.004(4)
C7 0.021(3) 0.050(5) 0.036(4) 0.014(3) -0.007(3) -0.002(3)
C8 0.023(4) 0.057(5) 0.034(4) 0.019(4) -0.001(3) -0.001(4)
C11 0.021(3) 0.033(5) 0.031(3) 0.004(3) -0.005(2) -0.002(3)
C12 0.022(3) 0.029(3) 0.019(3) -0.003(2) -0.003(2) 0.005(3)
C13 0.021(3) 0.024(3) 0.035(3) 0.010(3) 0.000(3) 0.002(3)
C14 0.032(4) 0.043(4) 0.032(3) 0.004(3) 0.004(3) 0.005(4)
C15 0.034(4) 0.035(4) 0.030(4) 0.006(3) -0.009(3) 0.008(3)
C16 0.057(5) 0.044(4) 0.042(4) -0.008(4) -0.004(3) 0.005(4)
C17 0.082(6) 0.045(6) 0.072(5) -0.007(5) -0.007(4) -0.003(5)
C21 0.021(4) 0.033(4) 0.032(4) -0.006(3) 0.001(3) 0.005(3)
C22 0.023(3) 0.035(4) 0.019(3) -0.008(3) -0.005(2) 0.003(3)
C23 0.032(4) 0.037(4) 0.043(4) -0.012(3) 0.006(3) -0.001(3)
C24 0.045(5) 0.044(5) 0.059(5) 0.002(4) 0.008(4) -0.009(4)
C25 0.026(4) 0.043(5) 0.048(5) -0.014(4) 0.000(3) 0.011(3)
C31 0.023(3) 0.042(3) 0.029(2) -0.003(4) -0.004(2) 0.008(5)
C32 0.018(3) 0.035(4) 0.026(3) 0.007(3) -0.002(2) 0.001(3)
C33 0.019(3) 0.036(4) 0.035(4) 0.004(3) 0.002(3) 0.004(3)
C34 0.019(4) 0.057(5) 0.067(5) -0.013(4) 0.002(3) 0.000(3)
C35 0.018(3) 0.039(4) 0.040(4) 0.012(3) -0.003(3) 0.005(3)
C36 0.054(6) 0.040(5) 0.065(6) 0.004(4) -0.005(4) -0.016(4)
C37 0.088(7) 0.044(5) 0.051(5) 0.000(4) -0.016(5) -0.006(5)
C41 0.028(4) 0.033(4) 0.038(4) 0.015(3) -0.003(3) 0.003(3)
C42 0.015(3) 0.026(3) 0.042(4) 0.005(3) -0.001(3) 0.002(3)
C43 0.028(4) 0.033(4) 0.042(4) 0.000(3) -0.006(3) -0.007(3)
C44 0.053(5) 0.041(4) 0.051(5) -0.005(4) -0.007(4) 0.004(4)
C45 0.041(5) 0.047(5) 0.044(5) -0.002(4) -0.005(4) -0.005(4)
C46 0.054(6) 0.076(7) 0.072(6) -0.001(5) -0.011(5) 0.008(5)
P1 0.0502(13) 0.145(3) 0.0346(9) -0.0065(16) 0.0045(9) 0.0251(18)
F1 0.087(5) 0.137(5) 0.062(3) 0.014(4) 0.030(3) 0.027(4)
F2 0.202(10) 0.137(6) 0.086(5) -0.047(5) 0.049(6) -0.091(7)
F3 0.087(5) 0.174(7) 0.063(4) 0.033(4) 0.019(4) 0.037(5)
F4 0.154(8) 0.179(7) 0.088(5) -0.071(5) 0.045(5) -0.029(7)
F5 0.073(3) 0.146(5) 0.064(3) -0.024(5) 0.011(2) -0.002(6)
F6 0.050(3) 0.193(8) 0.068(3) 0.029(5) 0.014(2) -0.011(5)
P2 0.0261(9) 0.0435(10) 0.0260(8) 0.0016(7) -0.0040(7) 0.0104(8)
F7 0.026(3) 0.149(5) 0.123(5) -0.058(4) -0.026(3) 0.014(3)
F8 0.122(5) 0.039(3) 0.062(3) 0.001(2) 0.019(3) 0.016(3)
F9 0.212(8) 0.057(3) 0.052(3) 0.006(3) 0.066(4) 0.006(4)
F10 0.219(8) 0.057(3) 0.048(3) -0.003(3) 0.004(4) 0.069(4)
F11 0.088(4) 0.096(5) 0.055(3) -0.023(3) 0.037(2) -0.037(3)
F12 0.064(4) 0.261(9) 0.125(5) -0.144(6) -0.060(3) 0.092(5)
P3 0.0443(10) 0.0397(13) 0.0488(10) 0.0095(10) -0.0068(7) 0.0083(9)
F13 0.141(7) 0.193(9) 0.095(5) 0.025(5) 0.061(5) -0.036(6)
F14 0.067(4) 0.067(4) 0.184(7) 0.008(4) -0.061(4) 0.008(3)
F15 0.089(4) 0.057(3) 0.087(4) -0.004(3) -0.026(3) 0.003(3)
F16 0.072(4) 0.052(3) 0.154(6) -0.029(3) -0.038(5) 0.014(3)
F17 0.113(5) 0.168(6) 0.066(3) 0.053(5) 0.001(3) -0.050(6)
F18 0.079(4) 0.056(3) 0.101(4) -0.005(3) -0.036(3) 0.036(3)
O1S 0.079(9) 0.048(7) 0.082(9) 0.003(6) -0.008(7) -0.022(6)
O2S 0.051(4) 0.148(6) 0.052(4) -0.030(4) -0.021(3) 0.026(4)

loop_
_atom_type_symbol
_atom_type_description
_atom_type_scat_dispersion_real
_atom_type_scat_dispersion_imag
_atom_type_scat_source
C C 0.0033 0.0016 'International Tables Vol C Tables 4.2.6.8 and 6.1.1.4'
H H 0.0000 0.0000 'International Tables Vol C Tables 4.2.6.8 and 6.1.1.4'
N N 0.0061 0.0033 'International Tables Vol C Tables 4.2.6.8 and 6.1.1.4'
O O 0.0106 0.0060 'International Tables Vol C Tables 4.2.6.8 and 6.1.1.4'
F F 0.0171 0.0103 'International Tables Vol C Tables 4.2.6.8 and 6.1.1.4'
P P 0.1023 0.0942 'International Tables Vol C Tables 4.2.6.8 and 6.1.1.4'
Eu Eu -0.1578 3.6682 'International Tables Vol C Tables 4.2.6.8 and 6.1.1.4'

loop_
_geom_angle_atom_site_label_1
_geom_angle_atom_site_label_2
_geom_angle_atom_site_label_3
_geom_angle
O2 Eu1 O4 144.55(14)
O2 Eu1 O3 82.16(14)
O4 Eu1 O3 84.24(14)
O2 Eu1 O5 70.89(17)
O4 Eu1 O5 73.83(16)
O3 Eu1 O5 72.62(15)
O2 Eu1 O1 86.17(14)
O4 Eu1 O1 86.12(14)
O3 Eu1 O1 144.36(13)
O5 Eu1 O1 71.74(14)
O2 Eu1 N1 133.05(14)
O4 Eu1 N1 73.33(15)
O3 Eu1 N1 141.46(14)
O5 Eu1 N1 127.27(13)
O1 Eu1 N1 65.96(13)
O2 Eu1 N2 66.06(15)
O4 Eu1 N2 141.95(16)
O3 Eu1 N2 131.19(15)
O5 Eu1 N2 124.28(19)
O1 Eu1 N2 71.75(15)
N1 Eu1 N2 69.50(16)
O2 Eu1 N4 138.75(16)
O4 Eu1 N4 66.27(15)
O3 Eu1 N4 74.15(15)
O5 Eu1 N4 129.75(19)
O1 Eu1 N4 131.59(15)
N1 Eu1 N4 68.26(15)
N2 Eu1 N4 105.96(16)
O2 Eu1 N3 71.53(17)
O4 Eu1 N3 131.10(18)
O3 Eu1 N3 66.85(16)
O5 Eu1 N3 127.31(13)
O1 Eu1 N3 139.46(17)
N1 Eu1 N3 105.36(14)
N2 Eu1 N3 68.36(18)
N4 Eu1 N3 68.25(19)
O2 Eu1 C22 19.24(14)
O4 Eu1 C22 152.49(14)
O3 Eu1 C22 100.62(14)
O5 Eu1 C22 81.77(17)
O1 Eu1 C22 74.14(14)
N1 Eu1 C22 113.82(15)
N2 Eu1 C22 48.45(16)
N4 Eu1 C22 141.19(16)
N3 Eu1 C22 74.35(18)
O2 Eu1 C32 73.44(15)
O4 Eu1 C32 100.93(15)
O3 Eu1 C32 18.91(15)
O5 Eu1 C32 85.95(14)
O1 Eu1 C32 153.84(14)
N1 Eu1 C32 140.19(14)
N2 Eu1 C32 112.64(16)
N4 Eu1 C32 73.41(16)
N3 Eu1 C32 48.46(16)
C22 Eu1 C32 89.64(15)
O2 Eu1 C42 152.94(14)
O4 Eu1 C42 18.68(14)
O3 Eu1 C42 75.83(14)
O5 Eu1 C42 87.45(18)
O1 Eu1 C42 102.65(14)
N1 Eu1 C42 73.06(15)
N2 Eu1 C42 140.97(16)
N4 Eu1 C42 48.19(17)
N3 Eu1 C42 112.64(19)
C22 Eu1 C42 169.22(15)
C32 Eu1 C42 89.46(15)
C12 O1 Eu1 120.5(4)
C22 O2 Eu1 122.4(4)
C32 O3 Eu1 122.8(4)
C42 O4 Eu1 123.4(4)
C15 O11 C16 115.3(5)
C25 O21 C26 117.3(8)
C25 O21 C26' 115.0(12)
C26 O21 C26' 22.3(10)
C35 O31 C36 116.1(6)
C45 O42 C46 116.0(7)
C11 N1 C1 111.6(5)
C11 N1 C8 108.5(5)
C1 N1 C8 107.9(5)
C11 N1 Eu1 106.5(3)
C1 N1 Eu1 110.3(4)
C8 N1 Eu1 111.9(4)
C21 N2 C2 109.2(5)
C21 N2 C3 110.9(6)
C2 N2 C3 107.7(5)
C21 N2 Eu1 107.1(4)
C2 N2 Eu1 110.7(4)
C3 N2 Eu1 111.3(4)
C5 N3 C31 109.3(6)
C5 N3 C4 109.7(6)
C31 N3 C4 108.5(6)
C5 N3 Eu1 111.2(4)
C31 N3 Eu1 106.7(3)
C4 N3 Eu1 111.3(4)
C41 N4 C6 109.3(5)
C41 N4 C7 110.4(6)
C6 N4 C7 107.9(5)
C41 N4 Eu1 107.5(4)
C6 N4 Eu1 110.6(4)
C7 N4 Eu1 111.1(4)
C12 N5 C13 125.2(5)
C22 N6 C23 123.0(6)
C32 N7 C33 121.9(5)
C42 N8 C43 123.2(5)
N1 C1 C2 114.1(5)
N2 C2 C1 111.6(6)
N2 C3 C4 112.8(6)
N3 C4 C3 110.7(6)
N3 C5 C6 112.9(6)
C5 C6 N4 111.1(6)
N4 C7 C8 110.8(6)
N1 C8 C7 111.5(6)
N1 C11 C12 110.9(5)
O1 C12 N5 123.3(6)
O1 C12 C11 120.2(5)
N5 C12 C11 116.4(5)
N5 C13 C15 107.8(5)
N5 C13 C14 109.4(5)
C15 C13 C14 113.7(5)
O12 C15 O11 123.6(7)
O12 C15 C13 123.2(6)
O11 C15 C13 113.2(6)
C17 C16 O11 108.9(6)
N2 C21 C22 110.7(6)
O2 C22 N6 121.0(6)
O2 C22 C21 120.5(6)
N6 C22 C21 118.5(6)
O2 C22 Eu1 38.4(3)
N6 C22 Eu1 158.2(4)
C21 C22 Eu1 82.4(4)
N6 C23 C25 109.4(6)
N6 C23 C24 111.4(6)
C25 C23 C24 110.4(6)
O22 C25 O21 124.2(7)
O22 C25 C23 125.5(7)
O21 C25 C23 110.4(6)
O21 C26 C27 110.3(12)
C27' C26' O21 94(2)
N3 C31 C32 111.0(5)
O3 C32 N7 122.2(6)
O3 C32 C31 120.8(5)
N7 C32 C31 116.9(5)
O3 C32 Eu1 38.3(3)
N7 C32 Eu1 160.4(4)
C31 C32 Eu1 82.7(3)
N7 C33 C35 110.4(5)
N7 C33 C34 109.4(6)
C35 C33 C34 111.0(6)
O32 C35 O31 125.8(7)
O32 C35 C33 124.5(7)
O31 C35 C33 109.7(6)
O31 C36 C37 107.1(7)
N4 C41 C42 110.7(6)
O4 C42 N8 121.0(6)
O4 C42 C41 121.0(6)
N8 C42 C41 117.9(6)
O4 C42 Eu1 37.9(3)
N8 C42 Eu1 159.0(4)
C41 C42 Eu1 83.1(4)
N8 C43 C44 110.8(6)
N8 C43 C45 109.0(6)
C44 C43 C45 113.9(6)
O41 C45 O42 125.7(8)
O41 C45 C43 123.3(7)
O42 C45 C43 110.8(7)
C47 C46 C47' 23.8(11)
C47 C46 O42 103.1(12)
C47' C46 O42 108..8(11)
F2 P1 F6 95.0(5)
F2 P1 F4 178.3(5)
F6 P1 F4 86.5(5)
F2 P1 F5 90.8(5)
F6 P1 F5 171.9(5)
F4 P1 F5 87.6(5)
F2 P1 F3 90.6(5)
F6 P1 F3 91.3(4)
F4 P1 F3 90.2(4)
F5 P1 F3 94.3(4)
F2 P1 F1 89.3(4)
F6 P1 F1 88.1(3)
F4 P1 F1 89.9(5)
F5 P1 F1 86.3(4)
F3 P1 F1 179.4(4)
F7 P2 F10 91.4(4)
F7 P2 F9 93.0(4)
F10 P2 F9 92.4(3)
F7 P2 F8 89.8(4)
F10 P2 F8 178.8(4)
F9 P2 F8 87.8(3)
F7 P2 F11 88.9(3)
F10 P2 F11 87.9(3)
F9 P2 F11 178.0(4)
F8 P2 F11 91.8(3)
F7 P2 F12 177.0(5)
F10 P2 F12 90.3(4)
F9 P2 F12 89.4(4)
F8 P2 F12 88.5(4)
F11 P2 F12 88.7(3)
F13 P3 F15 91.6(4)
F13 P3 F14 92.3(5)
F15 P3 F14 92.1(3)
F13 P3 F17 176.5(4)
F15 P3 F17 89.6(4)
F14 P3 F17 91.0(4)
F13 P3 F16 89.4(4)
F15 P3 F16 178.0(4)
F14 P3 F16 89.6(3)
F17 P3 F16 89.3(4)
F13 P3 F18 88.9(4)
F15 P3 F18 91.3(3)
F14 P3 F18 176.3(3)
F17 P3 F18 87.8(4)
F16 P3 F18 86.9(3)

loop_
_geom_bond_atom_site_label_1
_geom_bond_atom_site_label_2
_geom_bond_distance
Eu1 O2 2.382(4)
Eu1 O4 2.391(4)
Eu1 O3 2.392(4)
Eu1 O5 2.414(4)
Eu1 O1 2.453(4)
Eu1 N1 2.625(5)
Eu1 N2 2.643(5)
Eu1 N4 2.651(5)
Eu1 N3 2.658(4)
Eu1 C22 3.239(6)
Eu1 C32 3.246(6)
Eu1 C42 3.247(6)
O1 C12 1.257(7)
O2 C22 1.264(7)
O3 C32 1.252(7)
O4 C42 1.245(7)
O11 C15 1.327(7)
O11 C16 1.488(8)
O12 C15 1.207(8)
O21 C25 1.341(8)
O21 C26 1.454(16)
O21 C26' 1.61(3)
O22 C25 1.215(9)
O31 C35 1.337(8)
O31 C36 1.457(9)
O32 C35 1.207(8)
O41 C45 1.190(9)
O42 C45 1.331(9)
O42 C46 1.524(10)
N1 C11 1.480(7)
N1 C1 1.497(8)
N1 C8 1.500(9)
N2 C21 1.487(9)
N2 C2 1.491(9)
N2 C3 1.503(8)
N3 C5 1.490(9)
N3 C31 1.494(7)
N3 C4 1.501(10)
N4 C41 1.493(9)
N4 C6 1.513(8)
N4 C7 1.515(8)
N5 C12 1.333(7)
N5 C13 1.465(8)
N6 C22 1.323(8)
N6 C23 1.454(8)
N7 C32 1.345(8)
N7 C33 1.452(8)
N8 C42 1.330(8)
N8 C43 1.461(8)
C1 C2 1.529(11)
C3 C4 1.524(10)
C5 C6 1.509(11)
C7 C8 1.519(9)
C11 C12 1.503(8)
C13 C15 1.524(9)
C13 C14 1.544(9)
C16 C17 1.481(11)
C21 C22 1.520(9)
C23 C25 1.520(10)
C23 C24 1.528(10)
C26 C27 1.54(2)
C26' C27' 1.56(4)
C31 C32 1.517(9)
C33 C35 1.533(9)
C33 C34 1.540(9)
C36 C37 1.505(12)
C41 C42 1.508(9)
C43 C44 1.527(9)
C43 C45 1.531(10)
C46 C47 1.44(2)
C46 C47' 1.51(2)
P1 F2 1.549(7)
P1 F6 1.552(5)
P1 F4 1.587(7)
P1 F5 1.589(5)
P1 F3 1.590(7)
P1 F1 1.659(7)
P2 F7 1.554(5)
P2 F10 1.566(5)
P2 F9 1.569(5)
P2 F8 1.576(5)
P2 F11 1.584(4)
P2 F12 1.599(5)
P3 F13 1.531(6)
P3 F15 1.573(6)
P3 F14 1.578(5)
P3 F17 1.582(5)
P3 F16 1.597(5)
P3 F18 1.601(5)

loop_
_geom_contact_atom_site_label_1
_geom_contact_atom_site_label_2
_geom_contact_distance
_geom_contact_site_symmetry_2
O1S O41 3.100(14) .
O1S F6 2.887(14) .
O1S F14 3.264(15) 1_545
O2S F1 2.920(9) 3_656
O2S F6 3.053(10) 3_656
O2S F13 2.889(9) 3_646

loop_
_geom_hbond_atom_site_label_D
_geom_hbond_atom_site_label_H
_geom_hbond_atom_site_label_A
_geom_hbond_distance_DH
_geom_hbond_distance_HA
_geom_hbond_distance_DA
_geom_hbond_angle_DHA
_geom_hbond_site_symmetry_A
O5 H05A F7 0.80(4) 2.04(4) 2.821(6) 166(7) 4_556
O5 H05B F12 0.81(4) 1.98(4) 2.790(6) 178(9) .
N5 H5 F12 0.78(7) 2.28(7) 2.997(7) 153(7) 4_456
N6 H6 F18 0.85(7) 2.07(7) 2.887(7) 163(7) .
N7 H7 O2S 0.95(7) 1.94(7) 2.877(8) 167(6) .
N8 H8 F14 0.77(7) 2.50(7) 3.216(8) 156(7) 1_545
N8 H8 F16 0.77(7) 2.52(7) 3.213(8) 151(7) 1_545

loop_
_geom_torsion_atom_site_label_1
_geom_torsion_atom_site_label_2
_geom_torsion_atom_site_label_3
_geom_torsion_atom_site_label_4
_geom_torsion
N1 C1 C2 N2 -58.0(8)
C1 C2 N2 C3 -79.5(7)
C2 N2 C3 C4 163.4(7)
N2 C3 C4 N3 -59.3(9)
C3 C4 N3 C5 -79.4(7)
C4 N3 C5 C6 165.0(6)
N3 C5 C6 N4 -59.9(8)
C5 C6 N4 C7 -76.6(7)
C6 N4 C7 C8 164.9(7)
N4 C7 C8 N1 -60.0(9)
C7 C8 N1 C1 -77.5(7)
N1 C11 C12 O1 32.9(8)
N2 C21 C22 O2 22.8(8)
N3 C31 C32 O3 30.9(9)
N4 C41 C42 O4 28.7(9)
C1 N1 C11 C12 78.0(6)
N1 C11 C12 N5 -149.0(5)
C11 C12 N5 C13 171.7(6)
C12 N5 C13 C15 -90.2(7)
N5 C13 C15 O11 -160.9(6)
C13 C15 O11 C16 178.2(6)
C15 O11 C16 C17 178.8(7)
C3 N2 C21 C22 84.9(6)
N2 C21 C22 N6 -158.4(6)
C21 C22 N6 C23 179.0(6)
C22 N6 C23 C25 -72.3(8)
N6 C23 C25 O21 169.7(6)
C23 C25 O21 C26 -177.9(9)
C25 O21 C26 C27 -87.6(13)
C25 O21 C26' C27' 80(2)
C5 N3 C31 C32 84.0(6)
N3 C31 C32 N7 -152.1(6)
C31 C32 N7 C33 -173.6(6)
C32 N7 C33 C35 -74.6(7)
N7 C33 C35 O31 168.3(5)
C33 C35 O31 C36 178.5(6)
C35 O31 C36 C37 -171.3(6)
C7 N4 C41 C42 85.9(7)
N4 C41 C42 N8 -153.0(6)
C41 C42 N8 C43 179.4(6)
C42 N8 C43 C45 -89.8(8)
N8 C43 C45 O41 12.7(11)
C43 C45 O41 C46 173.1(10)
C45 O41 C46 C47 98.3(12)
